data_4022227
loop_
_publ_author_name
'Eric Mattmann'
'Fran\,cois Mercier'
'Louis Ricard'
'Fran\,cois Mathey'

_publ_section_title
;
 Synthesis of New Tricyclic Phosphines and Phosphinites
 by Intramolecular Diels-Alder Reactions of Trivalent Phospholes
;
_journal_name_full 'Journal of Organic Chemistry'
_journal_page_first 5422
_journal_page_last 5425
_journal_paper_doi 10.1021/jo025713+
_journal_volume 67
_journal_year 2002
_chemical_formula_sum 'C10 H15 P S'
_chemical_formula_weight 198.25
_chemical_name_systematic ?
_space_group_IT_number 14
_symmetry_cell_setting monoclinic
_symmetry_space_group_name_Hall '-P 2yn'
_symmetry_space_group_name_H-M 'P 1 21/n 1'
_atom_sites_solution_hydrogens geom
_atom_sites_solution_primary direct
_atom_sites_solution_secondary difmap
_audit_creation_method SHELXL-97
_cell_angle_alpha 90.000(5)
_cell_angle_beta 103.309(5)
_cell_angle_gamma 90.000(5)
_cell_formula_units_Z 4
_cell_length_a 9.085(5)
_cell_length_b 11.004(5)
_cell_length_c 10.314(5)
_cell_measurement_reflns_used 251
_cell_measurement_temperature 150.0(10)
_cell_measurement_theta_max 20.0
_cell_measurement_theta_min 3.0
_cell_volume 1003.5(9)
_computing_structure_refinement 'SHELXL-97 (Sheldrick, 1997)'
_computing_structure_solution 'SHELXS-97 (Sheldrick, 1990)'
_diffrn_ambient_temperature 150.0(10)
_diffrn_measured_fraction_theta_full 0.995
_diffrn_measured_fraction_theta_max 0.995
_diffrn_measurement_device_type KappaCCD
_diffrn_measurement_method 'phi and omega scans'
_diffrn_radiation_monochromator graphite
_diffrn_radiation_source 'fine-focus sealed tube'
_diffrn_radiation_type MoK\a
_diffrn_radiation_wavelength 0.71073
_diffrn_reflns_av_R_equivalents 0.0428
_diffrn_reflns_av_sigmaI/netI 0.0421
_diffrn_reflns_limit_h_max 12
_diffrn_reflns_limit_h_min -12
_diffrn_reflns_limit_k_max 13
_diffrn_reflns_limit_k_min -14
_diffrn_reflns_limit_l_max 13
_diffrn_reflns_limit_l_min -12
_diffrn_reflns_number 7358
_diffrn_reflns_theta_full 28.70
_diffrn_reflns_theta_max 28.70
_diffrn_reflns_theta_min 4.06
_exptl_absorpt_coefficient_mu 0.425
_exptl_absorpt_correction_T_max 0.9274
_exptl_absorpt_correction_T_min 0.9274
_exptl_crystal_colour colorless
_exptl_crystal_density_diffrn 1.312
_exptl_crystal_density_method 'not measured'
_exptl_crystal_description cube
_exptl_crystal_F_000 424
_exptl_crystal_size_max 0.18
_exptl_crystal_size_mid 0.18
_exptl_crystal_size_min 0.18
_refine_diff_density_max 0.482
_refine_diff_density_min -0.594
_refine_diff_density_rms 0.079
_refine_ls_extinction_coef 0.002(3)
_refine_ls_extinction_expression Fc^*^=kFc[1+0.001xFc^2^\l^3^/sin(2\q)]^-1/4^
_refine_ls_extinction_method SHELXL
_refine_ls_goodness_of_fit_ref 1.030
_refine_ls_hydrogen_treatment mixed
_refine_ls_matrix_type full
_refine_ls_number_parameters 112
_refine_ls_number_reflns 2580
_refine_ls_number_restraints 0
_refine_ls_restrained_S_all 1.030
_refine_ls_R_factor_all 0.0563
_refine_ls_R_factor_gt 0.0408
_refine_ls_shift/su_max 0.000
_refine_ls_shift/su_mean 0.000
_refine_ls_structure_factor_coef Fsqd
_refine_ls_weighting_details 'calc w=1/[\s^2^(Fo^2^)+(0.0606P)^2^+1.3440P] where P=(Fo^2^+2Fc^2^)/3'
_refine_ls_weighting_scheme calc
_refine_ls_wR_factor_gt 0.1194
_refine_ls_wR_factor_ref 0.1275
_reflns_number_gt 2054
_reflns_number_total 2580
_reflns_threshold_expression >2sigma(I)
_cod_data_source_file jo025713+_s2_2.cif
_cod_data_source_block pch2sme,_11(PS)
_cod_depositor_comments
;
 Changing the atom site type symbol of atom 'P1' from 'S' to 'P' and
 the atom site type symbol of atom 'S1' from 'P' to 'S' after consulting
 the original publication.

 Antanas Vaitkus,
 2017-01-03

The following automatic conversions were performed:
'_symmetry_cell_setting' value 'Monoclinic' changed to 'monoclinic'
according to '/home/saulius/struct/CIF-dictionaries/cif_core.dic'
dictionary named 'cif_core.dic' version 2.4.1 from 2010-06-29.

Automatic conversion script
Id: cif_fix_enum 1527 2010-12-29 10:47:43Z saulius 
;
_cod_original_sg_symbol_H-M 'P 21/n'
_cod_database_code 4022227

loop_
_symmetry_equiv_pos_as_xyz
'x, y, z'
'-x+1/2, y+1/2, -z+1/2'
'-x, -y, -z'
'x-1/2, -y-1/2, z-1/2'

loop_
_atom_site_label
_atom_site_type_symbol
_atom_site_fract_x
_atom_site_fract_y
_atom_site_fract_z
_atom_site_U_iso_or_equiv
_atom_site_adp_type
_atom_site_occupancy
_atom_site_symmetry_multiplicity
_atom_site_calc_flag
_atom_site_refinement_flags
P1 P -0.06974(6) 0.15641(5) 0.87459(6) 0.01900(17) Uani 1 1 d .
S1 S -0.06131(7) 0.03271(6) 0.74135(6) 0.01999(18) Uani 1 1 d .
C1 C -0.0874(2) 0.3210(2) 0.8431(2) 0.0167(4) Uani 1 1 d .
H1 H -0.1748 0.3466 0.7702 0.020 Uiso 1 1 calc R
C2 C 0.0678(2) 0.3507(2) 0.8210(2) 0.0170(4) Uani 1 1 d .
C3 C 0.1747(2) 0.2834(2) 0.8996(2) 0.0173(4) Uani 1 1 d .
C4 C 0.1058(2) 0.2041(2) 0.9912(2) 0.0168(4) Uani 1 1 d .
H4 H 0.1714 0.1373 1.0386 0.020 Uiso 1 1 calc R
C5 C 0.0415(2) 0.2946(2) 1.0814(2) 0.0188(4) Uani 1 1 d .
H5A H 0.0157 0.2515 1.1574 0.023 Uiso 1 1 calc R
H5B H 0.1161 0.3591 1.1163 0.023 Uiso 1 1 calc R
C6 C -0.1028(2) 0.3496(2) 0.9886(2) 0.0172(4) Uani 1 1 d .
H6 H -0.1131 0.4386 1.0039 0.021 Uiso 1 1 calc R
C7 C -0.2418(2) 0.2774(2) 1.0055(2) 0.0224(5) Uani 1 1 d .
H7A H -0.3345 0.3088 0.9446 0.027 Uiso 1 1 calc R
H7B H -0.2538 0.2838 1.0982 0.027 Uiso 1 1 calc R
C8 C -0.2134(3) 0.1438(2) 0.9712(2) 0.0218(5) Uani 1 1 d .
H8A H -0.3068 0.1060 0.9181 0.026 Uiso 1 1 calc R
H8B H -0.1761 0.0953 1.0530 0.026 Uiso 1 1 calc R
C9 C 0.0867(3) 0.4470(2) 0.7232(2) 0.0233(5) Uani 1 1 d .
H9A H 0.1946 0.4595 0.7281 0.035 Uiso 1 1 calc R
H9B H 0.0416 0.5231 0.7447 0.035 Uiso 1 1 calc R
H9C H 0.0363 0.4212 0.6330 0.035 Uiso 1 1 calc R
C10 C 0.3423(2) 0.2850(2) 0.9135(2) 0.0240(5) Uani 1 1 d .
H10A H 0.3677 0.3442 0.8511 0.036 Uiso 1 1 calc R
H10B H 0.3764 0.2041 0.8937 0.036 Uiso 1 1 calc R
H10C H 0.3924 0.3078 1.0049 0.036 Uiso 1 1 calc R

loop_
_atom_site_aniso_label
_atom_site_aniso_U_11
_atom_site_aniso_U_22
_atom_site_aniso_U_33
_atom_site_aniso_U_23
_atom_site_aniso_U_13
_atom_site_aniso_U_12
P1 0.0169(3) 0.0184(3) 0.0206(3) 0.0010(2) 0.0022(2) -0.0012(2)
S1 0.0230(3) 0.0160(3) 0.0190(3) -0.0036(2) 0.0009(2) 0.0001(2)
C1 0.0143(10) 0.0170(11) 0.0181(10) 0.0028(8) 0.0020(8) 0.0006(8)
C2 0.0176(10) 0.0159(10) 0.0188(10) -0.0018(8) 0.0070(8) -0.0021(8)
C3 0.0149(10) 0.0179(11) 0.0193(10) -0.0032(8) 0.0046(8) -0.0020(8)
C4 0.0135(9) 0.0179(11) 0.0176(10) 0.0007(8) 0.0008(7) 0.0000(8)
C5 0.0182(10) 0.0208(11) 0.0170(10) -0.0005(8) 0.0031(8) -0.0002(8)
C6 0.0165(10) 0.0156(10) 0.0202(10) -0.0001(8) 0.0055(8) 0.0002(8)
C7 0.0160(10) 0.0256(12) 0.0268(12) 0.0022(10) 0.0077(9) 0.0010(9)
C8 0.0168(10) 0.0235(12) 0.0256(12) 0.0024(9) 0.0058(9) -0.0040(9)
C9 0.0280(12) 0.0207(12) 0.0235(11) 0.0023(9) 0.0108(9) -0.0015(9)
C10 0.0159(10) 0.0287(13) 0.0285(12) -0.0042(10) 0.0076(9) -0.0014(9)

loop_
_atom_type_symbol
_atom_type_description
_atom_type_scat_dispersion_real
_atom_type_scat_dispersion_imag
_atom_type_scat_source
C C 0.0033 0.0016 'International Tables Vol C Tables 4.2.6.8 and 6.1.1.4'
H H 0.0000 0.0000 'International Tables Vol C Tables 4.2.6.8 and 6.1.1.4'
P P 0.1023 0.0942 'International Tables Vol C Tables 4.2.6.8 and 6.1.1.4'
S S 0.1246 0.1234 'International Tables Vol C Tables 4.2.6.8 and 6.1.1.4'

loop_
_geom_angle_atom_site_label_1
_geom_angle_atom_site_label_2
_geom_angle_atom_site_label_3
_geom_angle
C8 P1 C4 106.64(11)
C8 P1 C1 97.30(11)
C4 P1 C1 82.08(10)
C8 P1 S1 118.85(9)
C4 P1 S1 119.46(8)
C1 P1 S1 125.37(8)
C2 C1 C6 113.00(18)
C2 C1 P1 101.11(14)
C6 C1 P1 92.98(14)
C3 C2 C9 128.3(2)
C3 C2 C1 111.15(19)
C9 C2 C1 120.55(19)
C2 C3 C10 129.3(2)
C2 C3 C4 110.38(19)
C10 C3 C4 120.1(2)
C3 C4 C5 105.49(18)
C3 C4 P1 100.14(14)
C5 C4 P1 100.63(14)
C6 C5 C4 105.00(17)
C7 C6 C5 109.10(18)
C7 C6 C1 105.13(18)
C5 C6 C1 105.18(17)
C6 C7 C8 106.34(18)
C7 C8 P1 103.35(15)

loop_
_geom_bond_atom_site_label_1
_geom_bond_atom_site_label_2
_geom_bond_distance
P1 C8 1.821(2)
P1 C4 1.839(2)
P1 C1 1.840(2)
P1 S1 1.9483(10)
C1 C2 1.515(3)
C1 C6 1.571(3)
C2 C3 1.337(3)
C2 C9 1.499(3)
C3 C10 1.495(3)
C3 C4 1.523(3)
C4 C5 1.565(3)
C5 C6 1.557(3)
C6 C7 1.535(3)
C7 C8 1.547(3)
